data_4117117
loop_
_publ_author_name
'Tohru Koike'
'Masaki Inoue'
'Eiichi Kimura'
'Motoo Shiro'

_publ_contact_author
;
Eiichi Kimura
Department of Medicinal Chemistry,
School of Medicine, Hiroshima University,
Kasumi 1-2-3, Mimami-ku, Hiroshima,734, Japan
;
_publ_contact_author_email ekimura@ue.ipc.hiroshima-u.ac.jp
_publ_contact_author_fax 81(Japan)-82-257-5324
_publ_contact_author_phone 81(Japan)-82-257-5320
_publ_section_title
;
 Novel Properties of Cooperative Dinuclear Zinc(II) Ions: The Selective
 Recognition of Phosphomonoesters and Their P-O Ester Bond Cleavage by a
 New Dinuclear Zinc(II) Cryptate
;
_journal_name_full 'Journal of the American Chemical Society'
_journal_page_first 3091
_journal_page_last 3099
_journal_paper_doi 10.1021/ja953413m
_journal_volume 118
_journal_year 1996
_chemical_formula_analytical 'C19 H43 N8 O13 Cl3 Zn2'
_chemical_formula_moiety '(C19 H43 N8 O Zn2)3+, (Cl O4 1-)3'
_chemical_formula_structural '(Zn2 C13 H43 N8 O) (Cl O4)3'
_chemical_formula_sum 'C19 H43 Cl3 N8 O13 Zn2'
_chemical_formula_weight 828.7
_space_group_IT_number 14
_symmetry_cell_setting monoclinic
_symmetry_Int_Tables_number 14
_symmetry_space_group_name_Hall '-P 2yn'
_symmetry_space_group_name_H-M 'P 1 21/n 1'
_audit_creation_date 'Tue Mar 28 14:41:19 1995'
_audit_creation_method 'from TEXRAY.INF file'
_cell_angle_alpha 90
_cell_angle_beta 90.29(2)
_cell_angle_gamma 90
_cell_formula_units_Z 4.00
_cell_length_a 15.037(5)
_cell_length_b 13.862(5)
_cell_length_c 15.780(4)
_cell_measurement_reflns_used 14
_cell_measurement_temperature 293.0
_cell_measurement_theta_max 50.87
_cell_measurement_theta_min 50.14
_cell_volume 3289.2(18)
_computing_cell_refinement MSC/AFC
_computing_data_collection MSC/AFC
_computing_data_reduction teXsan
_computing_publication_material teXsan
_computing_structure_refinement teXsan
_computing_structure_solution 'SHELXS86 (Sheldrick)'
_diffrn_ambient_temperature 293.0
_diffrn_measurement_device 'Rigaku AFC7R diffractometer'
_diffrn_measurement_method '\w-2\q scans'
_diffrn_orient_matrix_UB_11 -0.05314
_diffrn_orient_matrix_UB_12 0.04312
_diffrn_orient_matrix_UB_13 0.00385
_diffrn_orient_matrix_UB_21 0.01299
_diffrn_orient_matrix_UB_22 0.02598
_diffrn_orient_matrix_UB_23 -0.05774
_diffrn_orient_matrix_UB_31 -0.03781
_diffrn_orient_matrix_UB_32 -0.05167
_diffrn_orient_matrix_UB_33 -0.02582
_diffrn_radiation_detector 'scintillation counter'
_diffrn_radiation_monochromator graphite
_diffrn_radiation_source 'X-ray rotating anode'
_diffrn_radiation_type 'Cu K\a'
_diffrn_radiation_wavelength 1.5418
_diffrn_reflns_av_R_equivalents 13.46
_diffrn_reflns_av_sigmaI/netI 0.071
_diffrn_reflns_limit_h_max 0
_diffrn_reflns_limit_h_min -16
_diffrn_reflns_limit_k_max 0
_diffrn_reflns_limit_k_min -14
_diffrn_reflns_limit_l_max 16
_diffrn_reflns_limit_l_min -16
_diffrn_reflns_number 4556
_diffrn_reflns_reduction_process 'Lp corrections applied'
_diffrn_reflns_theta_max 55.35
_diffrn_reflns_theta_min 4.0
_diffrn_standards_decay_% 21.51
_diffrn_standards_interval_count 150
_diffrn_standards_number 3
_exptl_absorpt_coefficient_mu 4.668
_exptl_absorpt_correction_T_max 1.000
_exptl_absorpt_correction_T_min 0.560
_exptl_absorpt_correction_type refdelf
_exptl_absorpt_process_details 'DIFABS (Walker & Stuart)'
_exptl_crystal_colour colorless
_exptl_crystal_density_diffrn 1.677
_exptl_crystal_description prismatic
_exptl_crystal_F_000 1720.00
_exptl_crystal_size_max 0.250
_exptl_crystal_size_mid 0.200
_exptl_crystal_size_min 0.200
_refine_diff_density_max 0.68490
_refine_diff_density_min -1.39040
_refine_ls_extinction_method none
_refine_ls_goodness_of_fit_obs 5.270
_refine_ls_hydrogen_treatment 'not located'
_refine_ls_matrix_type full
_refine_ls_number_parameters 337
_refine_ls_number_reflns 2591
_refine_ls_number_restraints 0
_refine_ls_R_factor_obs 0.1090
_refine_ls_shift/esd_max 0.0930
_refine_ls_shift/esd_mean 0.0100
_refine_ls_structure_factor_coef F
_refine_ls_weighting_scheme unit
_refine_ls_wR_factor_obs 0.1110
_cod_data_source_file ja953413m_2.cif
_cod_data_source_block Dinuclear_Zinc(II)_Octaazacryptate(8)
_cod_depositor_comments 'Adding Fobs data.'
_cod_original_cell_volume 3289(1)
_cod_original_sg_symbol_Hall '-P 2nb'
_cod_original_formula_sum 'C19 H43 N8 O13 Cl3 Zn2'
_cod_database_code 4117117
_cod_database_fobs_code 4117117

loop_
_symmetry_equiv_pos_as_xyz
'   +x,   +y,   +z'
1/2-x,1/2+y,1/2-z
'   -x,   -y,   -z'
1/2+x,1/2-y,1/2+z

loop_
_atom_site_aniso_label
_atom_site_aniso_U_11
_atom_site_aniso_U_22
_atom_site_aniso_U_33
_atom_site_aniso_U_12
_atom_site_aniso_U_13
_atom_site_aniso_U_23
Zn1 0.071(2) 0.055(2) 0.103(2) -0.006(1) -0.020(1) 0.004(1)
Zn2 0.070(2) 0.056(2) 0.107(2) -0.005(1) -0.013(1) -0.004(1)
Cl1 0.114(5) 0.076(4) 0.118(5) -0.021(4) -0.029(4) -0.006(4)
Cl2 0.119(5) 0.075(4) 0.111(5) 0.021(4) -0.001(4) -0.003(4)
Cl3 0.099(4) 0.123(5) 0.101(4) 0.035(4) -0.018(4) -0.004(4)
O1 0.10(1) 0.15(2) 0.19(2) -0.05(1) -0.02(1) -0.03(1)
O2 0.25(2) 0.19(2) 0.20(2) -0.12(2) -0.07(2) 0.12(2)
O3 0.13(2) 0.16(2) 0.28(3) 0.00(2) 0.00(2) -0.02(2)
O4 0.23(2) 0.15(2) 0.11(1) 0.00(2) -0.05(1) -0.04(1)
O5 0.10(1) 0.15(1) 0.12(1) 0.05(1) 0.001(10) -0.03(1)
O6 0.24(2) 0.13(2) 0.14(2) 0.00(2) 0.01(2) -0.04(1)
O7 0.23(2) 0.21(2) 0.28(3) 0.10(2) 0.05(2) 0.17(2)
O8 0.13(2) 0.15(2) 0.28(3) 0.01(1) -0.02(2) -0.03(2)
O28 0.072(7) 0.065(8) 0.084(9) 0.018(6) -0.024(6) 0.001(6)
N1 0.09(1) 0.05(1) 0.14(2) 0.003(9) -0.01(1) -0.003(10)
N4 0.09(1) 0.035(8) 0.13(1) 0.001(8) -0.03(1) 0.011(9)
N7 0.11(1) 0.06(1) 0.12(1) -0.013(10) -0.02(1) 0.011(10)
N10 0.07(1) 0.25(3) 0.31(3) -0.04(2) -0.02(2) 0.19(3)
N13 0.10(1) 0.09(1) 0.11(1) 0.00(1) -0.05(1) 0.03(1)
N16 0.09(1) 0.030(8) 0.13(1) 0.016(8) -0.01(1) -0.021(9)
N19 0.09(1) 0.06(1) 0.12(1) -0.012(9) -0.04(1) -0.006(9)
N22 0.08(1) 0.24(3) 0.23(3) -0.03(2) -0.01(2) -0.15(2)

loop_
_atom_site_label
_atom_site_fract_x
_atom_site_fract_y
_atom_site_fract_z
_atom_site_U_iso_or_equiv
_atom_site_thermal_displace_type
Zn1 0.5995(2) 0.1881(2) 0.2769(2) 0.0764(9) Uani
Zn2 0.4016(2) 0.3091(2) 0.2775(2) 0.0776(9) Uani
Cl1 0.7177(4) -0.0218(4) -0.0932(4) 0.103(2) Uani
Cl2 0.2158(5) 0.0219(4) 0.5924(4) 0.101(2) Uani
Cl3 0.5001(4) 0.2500(5) 0.6007(4) 0.108(2) Uani
O1 0.794(1) 0.025(1) -0.066(1) 0.146(8) Uani
O2 0.692(2) -0.095(2) -0.042(1) 0.21(1) Uani
O3 0.649(1) 0.051(2) -0.093(2) 0.19(1) Uani
O4 0.726(1) -0.049(1) -0.177(1) 0.162(9) Uani
O5 0.293(1) -0.020(1) 0.563(1) 0.124(7) Uani
O6 0.225(2) 0.048(1) 0.679(1) 0.169(10) Uani
O7 0.191(2) 0.097(2) 0.541(2) 0.24(1) Uani
O8 0.149(1) -0.050(2) 0.593(2) 0.19(1) Uani
O9 0.447(2) 0.319(2) 0.554(2) 0.14(1) Uiso
O10 0.433(2) 0.160(2) 0.605(2) 0.14(1) Uiso
O11 0.518(2) 0.274(2) 0.681(2) 0.14(1) Uiso
O12 0.570(2) 0.214(2) 0.551(2) 0.14(1) Uiso
O13 0.484(2) 0.236(3) 0.686(2) 0.15(1) Uiso
O14 0.569(2) 0.342(2) 0.602(2) 0.15(1) Uiso
O15 0.430(2) 0.288(2) 0.553(2) 0.15(1) Uiso
O16 0.550(2) 0.180(2) 0.560(2) 0.15(1) Uiso
O28 0.5011(8) 0.2508(8) 0.2206(8) 0.073(4) Uani
N1 0.609(1) 0.124(1) 0.149(1) 0.092(6) Uani
N4 0.548(1) 0.0590(10) 0.311(1) 0.083(6) Uani
N7 0.376(1) 0.208(1) 0.384(1) 0.098(7) Uani
N10 0.265(1) 0.292(2) 0.258(2) 0.21(1) Uani
N13 0.393(1) 0.375(1) 0.147(1) 0.098(7) Uani
N16 0.453(1) 0.4436(9) 0.312(1) 0.082(6) Uani
N19 0.624(1) 0.290(1) 0.383(1) 0.092(6) Uani
N22 0.737(1) 0.199(2) 0.257(2) 0.18(1) Uani
C2 0.563(3) 0.032(4) 0.144(3) 0.08(1) Uiso
C2' 0.587(3) 0.010(4) 0.176(4) 0.09(1) Uiso
C3' 0.530(4) 0.004(4) 0.246(3) 0.09(2) Uiso
C3 0.570(4) -0.010(4) 0.234(4) 0.09(2) Uiso
C5 0.449(3) 0.054(3) 0.317(3) 0.08(1) Uiso
C5' 0.475(3) 0.065(3) 0.382(3) 0.09(1) Uiso
C6' 0.396(3) 0.103(3) 0.355(3) 0.09(1) Uiso
C6 0.424(4) 0.114(4) 0.400(3) 0.10(2) Uiso
C8 0.278(3) 0.163(4) 0.359(3) 0.11(2) Uiso
C8' 0.285(3) 0.229(3) 0.405(3) 0.09(1) Uiso
C9 0.228(2) 0.242(2) 0.324(2) 0.114(8) Uiso
C11 0.243(2) 0.334(2) 0.182(2) 0.15(1) Uiso
C12 0.299(2) 0.379(2) 0.122(2) 0.122(8) Uiso
C14' 0.433(3) 0.472(3) 0.145(3) 0.07(1) Uiso
C14 0.409(3) 0.495(3) 0.189(3) 0.08(1) Uiso
C15' 0.435(3) 0.508(3) 0.245(3) 0.07(1) Uiso
C15 0.481(3) 0.495(3) 0.242(3) 0.08(1) Uiso
C17' 0.554(3) 0.446(3) 0.315(3) 0.09(1) Uiso
C17 0.521(3) 0.440(3) 0.382(3) 0.08(1) Uiso
C18 0.613(3) 0.393(3) 0.360(3) 0.08(1) Uiso
C18' 0.568(3) 0.390(3) 0.395(2) 0.07(1) Uiso
C20 0.717(3) 0.264(3) 0.407(3) 0.08(1) Uiso
C20' 0.725(3) 0.323(4) 0.367(3) 0.12(2) Uiso
C21 0.773(1) 0.259(2) 0.324(1) 0.098(7) Uiso
C23 0.761(2) 0.172(2) 0.183(2) 0.14(1) Uiso
C24 0.704(2) 0.117(2) 0.123(2) 0.114(8) Uiso
C25' 0.538(3) 0.165(4) 0.095(3) 0.09(1) Uiso
C25 0.576(3) 0.206(3) 0.084(3) 0.09(1) Uiso
C26 0.497(1) 0.253(1) 0.134(1) 0.078(5) Uiso
C27' 0.425(3) 0.296(3) 0.087(3) 0.09(1) Uiso
C27 0.471(3) 0.345(4) 0.093(3) 0.10(1) Uiso

loop_
_atom_type_symbol
_atom_type_oxidation_number
_atom_type_number_in_cell
_atom_type_scat_dispersion_real
_atom_type_scat_dispersion_imag
_atom_type_scat_source
C 0 76 0.018 0.009 'International Tables'
H 0 180 0.000 0.000 'International Tables'
N 0 32 0.031 0.018 'International Tables'
O 0 52 0.049 0.032 'International Tables'
Cl 0 12 0.364 0.702 'International Tables'
Zn 0 8 -1.549 0.678 'International Tables'

loop_
_geom_angle_atom_site_label_1
_geom_angle_atom_site_label_2
_geom_angle_atom_site_label_3
_geom_angle
_geom_angle_publ_flag
O(28) Zn(1) N(1) 79.2(6) yes
O(28) Zn(1) N(4) 103.1(6) yes
O(28) Zn(1) N(19) 100.7(5) yes
O(28) Zn(1) N(22) 130.8(9) yes
N(1) Zn(1) N(4) 84.9(7) yes
N(1) Zn(1) N(19) 159.0(6) yes
N(1) Zn(1) N(22) 80.2(9) yes
N(4) Zn(1) N(19) 115.2(7) yes
N(4) Zn(1) N(22) 118.8(9) yes
N(19) Zn(1) N(22) 84.4(9) yes
O(28) Zn(2) N(7) 102.9(6) yes
O(28) Zn(2) N(10) 130.6(9) yes
O(28) Zn(2) N(13) 77.7(6) yes
O(28) Zn(2) N(16) 101.8(6) yes
N(7) Zn(2) N(10) 82.5(10) yes
N(7) Zn(2) N(13) 159.3(6) yes
N(7) Zn(2) N(16) 115.6(7) yes
N(10) Zn(2) N(13) 81.8(10) yes
N(10) Zn(2) N(16) 120.2(9) yes
N(13) Zn(2) N(16) 84.0(7) yes
O(1) Cl(1) O(2) 113(1) yes
O(1) Cl(1) O(3) 105(1) yes
O(1) Cl(1) O(4) 110(1) yes
O(2) Cl(1) O(3) 108(1) yes
O(2) Cl(1) O(4) 113(1) yes
O(3) Cl(1) O(4) 104(1) yes
O(5) Cl(2) O(6) 110(1) yes
O(5) Cl(2) O(7) 110(1) yes
O(5) Cl(2) O(8) 108(1) yes
O(6) Cl(2) O(7) 113(1) yes
O(6) Cl(2) O(8) 103(1) yes
O(7) Cl(2) O(8) 110(1) yes
O(9) Cl(3) O(10) 100(1) yes
O(9) Cl(3) O(11) 115(1) yes
O(9) Cl(3) O(12) 111(1) yes
O(10) Cl(3) O(11) 105(1) yes
O(10) Cl(3) O(12) 102(1) yes
O(11) Cl(3) O(12) 118(1) yes
O(13) Cl(3) O(14) 101(1) yes
O(13) Cl(3) O(15) 116(2) yes
O(13) Cl(3) O(16) 116(2) yes
O(14) Cl(3) O(15) 101(1) yes
O(14) Cl(3) O(16) 101(1) yes
O(15) Cl(3) O(16) 115(2) yes
Zn(1) O(28) Zn(2) 124.8(6) yes
Zn(1) O(28) C(26) 119(1) yes
Zn(2) O(28) C(26) 115(1) yes
Zn(1) N(1) C(2) 111(2) yes
Zn(1) N(1) C(2') 97(2) yes
Zn(1) N(1) C(24) 109(1) yes
Zn(1) N(1) C(25') 108(2) yes
Zn(1) N(1) C(25) 105(1) yes
C(2) N(1) C(24) 112(2) yes
C(2) N(1) C(25) 116(2) yes
C(2') N(1) C(24) 101(2) yes
C(2') N(1) C(25') 112(2) yes
C(24) N(1) C(25') 123(2) yes
C(24) N(1) C(25) 99(2) yes
Zn(1) N(4) C(3') 112(2) yes
Zn(1) N(4) C(3) 104(2) yes
Zn(1) N(4) C(5) 116(1) yes
Zn(1) N(4) C(5') 114(1) yes
C(3') N(4) C(5') 116(3) yes
C(3) N(4) C(5) 103(2) yes
Zn(2) N(7) C(6') 109(2) yes
Zn(2) N(7) C(6) 126(2) yes
Zn(2) N(7) C(8) 102(1) yes
Zn(2) N(7) C(8') 102(1) yes
C(6') N(7) C(8') 116(2) yes
C(6) N(7) C(8) 97(2) yes
Zn(2) N(10) C(9) 110(1) yes
Zn(2) N(10) C(11) 108(2) yes
C(9) N(10) C(11) 140(2) yes
Zn(2) N(13) C(12) 107(1) yes
Zn(2) N(13) C(14') 111(1) yes
Zn(2) N(13) C(14) 91(1) yes
Zn(2) N(13) C(27') 104(1) yes
Zn(2) N(13) C(27) 110(2) yes
C(12) N(13) C(14') 111(2) yes
C(12) N(13) C(14) 101(1) yes
C(12) N(13) C(27') 100(2) yes
C(12) N(13) C(27) 128(2) yes
C(14') N(13) C(27') 120(2) yes
C(14) N(13) C(27) 110(2) yes
Zn(2) N(16) C(15') 107(2) yes
Zn(2) N(16) C(15) 112(2) yes
Zn(2) N(16) C(17') 113(1) yes
Zn(2) N(16) C(17) 114(1) yes
C(15') N(16) C(17') 101(2) yes
C(15) N(16) C(17) 113(2) yes
Zn(1) N(19) C(18) 114(1) yes
Zn(1) N(19) C(18') 122(1) yes
Zn(1) N(19) C(20) 101(1) yes
Zn(1) N(19) C(20') 102(2) yes
C(18) N(19) C(20) 112(2) yes
C(18') N(19) C(20') 105(2) yes
Zn(1) N(22) C(21) 107(1) yes
Zn(1) N(22) C(23) 113(2) yes
C(21) N(22) C(23) 136(2) yes
N(1) C(2) C(3) 104(3) yes
N(1) C(2') C(3') 111(4) yes
N(4) C(3') C(2') 117(4) yes
N(4) C(3) C(2) 117(3) yes
N(4) C(5) C(6) 105(3) yes
N(4) C(5') C(6') 113(3) yes
N(7) C(6') C(5') 116(3) yes
N(7) C(6) C(5) 114(3) yes
N(7) C(8) C(9) 105(3) yes
N(7) C(8') C(9) 110(2) yes
N(10) C(9) C(8) 117(2) yes
N(10) C(9) C(8') 116(2) yes
N(10) C(11) C(12) 128(2) yes
N(13) C(12) C(11) 112(2) yes
N(13) C(14') C(15') 105(2) yes
N(13) C(14) C(15) 110(3) yes
N(16) C(15') C(14') 121(3) yes
N(16) C(15) C(14) 103(3) yes
N(16) C(17') C(18') 98(3) yes
N(16) C(17) C(18) 116(3) yes
N(19) C(18) C(17) 116(3) yes
N(19) C(18') C(17') 113(2) yes
N(19) C(20) C(21) 107(2) yes
N(19) C(20') C(21) 113(3) yes
N(22) C(21) C(20) 115(2) yes
N(22) C(21) C(20') 122(2) yes
N(22) C(23) C(24) 124(2) yes
N(1) C(24) C(23) 110(2) yes
N(1) C(25') C(26) 112(3) yes
N(1) C(25) C(26) 102(2) yes
O(28) C(26) C(25') 112(2) yes
O(28) C(26) C(25) 117(2) yes
O(28) C(26) C(27') 122(2) yes
O(28) C(26) C(27) 116(2) yes
C(25') C(26) C(27') 116(2) yes
C(25) C(26) C(27) 110(2) yes
N(13) C(27') C(26) 103(2) yes
N(13) C(27) C(26) 102(2) yes

loop_
_geom_bond_atom_site_label_1
_geom_bond_atom_site_label_2
_geom_bond_distance
_geom_bond_publ_flag
Zn(1) O(28) 1.93(1) yes
Zn(1) N(1) 2.22(2) yes
Zn(1) N(4) 2.02(1) yes
Zn(1) N(19) 2.21(2) yes
Zn(1) N(22) 2.10(2) yes
Zn(2) O(28) 1.93(1) yes
Zn(2) N(7) 2.22(2) yes
Zn(2) N(10) 2.08(2) yes
Zn(2) N(13) 2.26(2) yes
Zn(2) N(16) 2.09(1) yes
Cl(1) O(1) 1.38(2) yes
Cl(1) O(2) 1.36(2) yes
Cl(1) O(3) 1.44(2) yes
Cl(1) O(4) 1.37(2) yes
Cl(2) O(5) 1.38(2) yes
Cl(2) O(6) 1.41(2) yes
Cl(2) O(7) 1.36(3) yes
Cl(2) O(8) 1.42(2) yes
Cl(3) O(9) 1.45(3) yes
Cl(3) O(10) 1.60(3) yes
Cl(3) O(11) 1.34(3) yes
Cl(3) O(12) 1.40(3) yes
Cl(3) O(13) 1.38(3) yes
Cl(3) O(14) 1.64(3) yes
Cl(3) O(15) 1.40(3) yes
Cl(3) O(16) 1.38(3) yes
O(28) C(26) 1.38(2) yes
N(1) C(2) 1.45(5) yes
N(1) C(2') 1.67(5) yes
N(1) C(24) 1.50(3) yes
N(1) C(25') 1.47(5) yes
N(1) C(25) 1.60(5) yes
N(4) C(3') 1.30(6) yes
N(4) C(3) 1.58(6) yes
N(4) C(5) 1.50(5) yes
N(4) C(5') 1.57(5) yes
N(7) C(6') 1.55(5) yes
N(7) C(6) 1.51(6) yes
N(7) C(8) 1.66(5) yes
N(7) C(8') 1.44(5) yes
N(10) C(9) 1.38(4) yes
N(10) C(11) 1.37(5) yes
N(13) C(12) 1.46(3) yes
N(13) C(14') 1.48(4) yes
N(13) C(14) 1.80(5) yes
N(13) C(27') 1.52(5) yes
N(13) C(27) 1.51(5) yes
N(16) C(15') 1.40(5) yes
N(16) C(15) 1.37(5) yes
N(16) C(17') 1.52(5) yes
N(16) C(17) 1.50(4) yes
N(19) C(18) 1.49(4) yes
N(19) C(18') 1.64(4) yes
N(19) C(20) 1.48(4) yes
N(19) C(20') 1.60(5) yes
N(22) C(21) 1.45(4) yes
N(22) C(23) 1.29(4) yes
C(2) C(3) 1.54(7) yes
C(2') C(3') 1.41(8) yes
C(5) C(6) 1.60(7) yes
C(5') C(6') 1.37(7) yes
C(8) C(9) 1.44(6) yes
C(8') C(9) 1.55(5) yes
C(11) C(12) 1.41(4) yes
C(14') C(15') 1.67(6) yes
C(14) C(15) 1.37(7) yes
C(17') C(18') 1.50(6) yes
C(17) C(18) 1.57(6) yes
C(20) C(21) 1.56(5) yes
C(20') C(21) 1.33(6) yes
C(23) C(24) 1.49(4) yes
C(25') C(26) 1.49(5) yes
C(25) C(26) 1.56(5) yes
C(26) C(27') 1.44(5) yes
C(26) C(27) 1.48(5) yes
